data_1534673
loop_
_publ_author_name
'Loehken, A.'
'Mewis, A.'

_publ_section_title
;
 Die Kristallstrukturen von Ca4 Ir8 P7 und Ca4 Ir8 As7 sowie ihre
 Beziehung zum Th Cr2 Si2-Typ
;
_journal_name_full 'Zeitschrift fuer Anorganische und Allgemeine Chemie'
_journal_page_first 2418
_journal_page_last 2421
_journal_volume 630
_journal_year 2004
_chemical_formula_sum 'As7 Ca4 Ir8'
_chemical_name_systematic 'Ca4 Ir8 As7'
_space_group_IT_number 11
_symmetry_space_group_name_Hall '-P 2yb'
_symmetry_space_group_name_H-M 'P 1 21/m 1'
_cell_angle_alpha 90
_cell_angle_beta 98.14
_cell_angle_gamma 90
_cell_formula_units_Z 2
_cell_length_a 12.987
_cell_length_b 4.07
_cell_length_c 13.47
_cell_volume 704.812
_citation_journal_id_ASTM ZAACAB
_cod_data_source_file Loehken_ZAACAB_2004_1483.cif
_cod_data_source_block As7Ca4Ir8
_cod_original_cell_volume 704.8118
_cod_database_code 1534673

loop_
_symmetry_equiv_pos_as_xyz
x,y,z
-x,y+1/2,-z
-x,-y,-z
x,-y-1/2,z

loop_
_atom_site_label
_atom_site_type_symbol
_atom_site_fract_x
_atom_site_fract_y
_atom_site_fract_z
_atom_site_occupancy
_atom_site_U_iso_or_equiv
As5 As 0.3911 0.25 0.5664 1 0.0
As4 As 0.15206 0.25 0.72154 1 0.0
As6 As 0.69041 0.25 0.68945 1 0.0
Ir3 Ir 0.07935 0.25 0.99843 1 0.0
Ir6 Ir 0.44491 0.25 0.0477 1 0.0
As2 As 0.097 0.25 0.41456 1 0.0
Ir1 Ir 0.65732 0.25 0.86104 1 0.0
Ca3 Ca 0.7127 0.25 0.1049 1 0.0
As7 As 0.94023 0.25 0.10182 1 0.0
Ir2 Ir 0.27975 0.25 0.40087 1 0.0
Ir4 Ir 0.57456 0.25 0.52804 1 0.0
Ir7 Ir 0.33427 0.25 0.72946 1 0.0
Ir8 Ir 0.0138 0.25 0.57292 1 0.0
Ca1 Ca 0.7857 0.25 0.4334 1 0.0
As3 As 0.46867 0.25 0.87107 1 0.0
Ca4 Ca 0.8978 0.25 0.7976 1 0.0
Ca2 Ca 0.4845 0.25 0.2905 1 0.0
As1 As 0.25556 0.25 0.08051 1 0.0
Ir5 Ir 0.94667 0.25 0.2811 1 0.0
